data_4320324
loop_
_publ_author_name
'Meitian Wang'
'William C. Sheets'
'Robert McDonald'
'Arthur Mar'

_publ_contact_author_address
; Department of Chemistry
    University of Alberta
    Edmonton, AB
    Canada  T6G 2G2
;
_publ_contact_author_email arthur.mar@ualberta.ca
_publ_contact_author_fax '(780) 492-8231'
_publ_contact_author_name 'Arthur Mar'
_publ_contact_author_phone '(780) 492-5592'
_publ_section_title
;
 Nb4Pd0.5ZSb2 (Z = Cr, Fe, Co, Ni, Si): The First Ordered Quaternary
 Variants of the W5Si3- Type Structure
;
_journal_name_full 'Inorganic Chemistry'
_journal_page_first 5199
_journal_page_last 5205
_journal_paper_doi 10.1021/ic010441z
_journal_volume 40
_journal_year 2001
_chemical_formula_moiety 'Nb4 Ni0.776 Pd0.50 Sb2'
_chemical_formula_sum 'Nb4 Ni0.776 Pd0.5 Sb2'
_chemical_formula_weight 713.88
_chemical_name_common 'niobium palladium nickel antimonide'
_chemical_name_systematic 'niobium palladium nickel antimonide'
_space_group_IT_number 140
_symmetry_cell_setting tetragonal
_symmetry_space_group_name_Hall '-I 4 2c'
_symmetry_space_group_name_H-M 'I 4/m c m'
_atom_sites_solution_hydrogens geom
_atom_sites_solution_primary direct
_atom_sites_solution_secondary difmap
_audit_creation_method SHELXL-97
_cell_angle_alpha 90.00
_cell_angle_beta 90.00
_cell_angle_gamma 90.00
_cell_formula_units_Z 4
_cell_length_a 10.4332(7)
_cell_length_b 10.4332(7)
_cell_length_c 4.9649(3)
_cell_measurement_reflns_used 942
_cell_measurement_temperature 295(2)
_cell_measurement_theta_max 32.59
_cell_measurement_theta_min 6.00
_cell_volume 540.44(6)
_computing_cell_refinement 'Bruker SAINT 5.0'
_computing_data_collection 'Bruker SMART 5.051'
_computing_data_reduction 'Bruker SAINT 5.0'
_computing_molecular_graphics 'ATOMS 5.1'
_computing_publication_material 'Bruker SHELXTL 5.1'
_computing_structure_refinement 'Bruker SHELXTL 5.1'
_computing_structure_solution 'Bruker SHELXTL 5.1'
_diffrn_ambient_temperature 295(2)
_diffrn_measured_fraction_theta_full 0.997
_diffrn_measured_fraction_theta_max 0.997
_diffrn_measurement_device_type 'Bruker Platform/SMART 1000 CCD'
_diffrn_measurement_method '\w scan (0.2 deg.)'
_diffrn_radiation_monochromator graphite
_diffrn_radiation_source 'fine-focus sealed tube'
_diffrn_radiation_type MoK\a
_diffrn_radiation_wavelength 0.71073
_diffrn_reflns_av_R_equivalents 0.0873
_diffrn_reflns_av_sigmaI/netI 0.0610
_diffrn_reflns_limit_h_max 15
_diffrn_reflns_limit_h_min -15
_diffrn_reflns_limit_k_max 12
_diffrn_reflns_limit_k_min -15
_diffrn_reflns_limit_l_max 7
_diffrn_reflns_limit_l_min -7
_diffrn_reflns_number 2228
_diffrn_reflns_theta_full 32.59
_diffrn_reflns_theta_max 32.59
_diffrn_reflns_theta_min 2.76
_exptl_absorpt_coefficient_mu 22.120
_exptl_absorpt_correction_T_max 0.899
_exptl_absorpt_correction_T_min 0.692
_exptl_absorpt_correction_type numerical
_exptl_absorpt_process_details 'Bruker SHELXTL 5.1'
_exptl_crystal_colour black
_exptl_crystal_density_diffrn 8.773
_exptl_crystal_density_meas ?
_exptl_crystal_density_method 'not measured'
_exptl_crystal_description needle
_exptl_crystal_F_000 1268
_exptl_crystal_size_max 0.05
_exptl_crystal_size_mid 0.01
_exptl_crystal_size_min 0.01
_refine_diff_density_max 2.601
_refine_diff_density_min -1.993
_refine_diff_density_rms 0.540
_refine_ls_extinction_coef 0.0021(3)
_refine_ls_extinction_expression Fc^*^=kFc[1+0.001xFc^2^\l^3^/sin(2\q)]^-1/4^
_refine_ls_extinction_method SHELXL
_refine_ls_goodness_of_fit_ref 0.940
_refine_ls_hydrogen_treatment mixed
_refine_ls_matrix_type full
_refine_ls_number_parameters 17
_refine_ls_number_reflns 293
_refine_ls_number_restraints 0
_refine_ls_restrained_S_all 0.940
_refine_ls_R_factor_all 0.0538
_refine_ls_R_factor_gt 0.0342
_refine_ls_shift/su_max 0.000
_refine_ls_shift/su_mean 0.000
_refine_ls_structure_factor_coef Fsqd
_refine_ls_weighting_details 'calc w=1/[\s^2^(Fo^2^)+(0.0383P)^2^+0.0000P] where P=(Fo^2^+2Fc^2^)/3'
_refine_ls_weighting_scheme calc
_refine_ls_wR_factor_gt 0.0703
_refine_ls_wR_factor_ref 0.0747
_reflns_number_gt 216
_reflns_number_total 293
_reflns_threshold_expression >2sigma(I)
_cod_data_source_file ic010441z_5.cif
_cod_data_source_block NbPdNiSb
_cod_depositor_comments
;
The following automatic conversions were performed:

'_exptl_crystal_density_meas' value 'not measured' was changed to '?'
- the value is perceived as not measured.

Automatic conversion script
Id: cif_fix_values 3008 2015-01-20 13:52:24Z robertas 
;
_cod_original_formula_sum 'Nb4 Ni0.776 Pd0.50 Sb2'
_cod_database_code 4320324

loop_
_symmetry_equiv_pos_as_xyz
'x, y, z'
'-x, -y, z'
'-y, x, z'
'y, -x, z'
'-x, y, -z+1/2'
'x, -y, -z+1/2'
'y, x, -z+1/2'
'-y, -x, -z+1/2'
'x+1/2, y+1/2, z+1/2'
'-x+1/2, -y+1/2, z+1/2'
'-y+1/2, x+1/2, z+1/2'
'y+1/2, -x+1/2, z+1/2'
'-x+1/2, y+1/2, -z+1'
'x+1/2, -y+1/2, -z+1'
'y+1/2, x+1/2, -z+1'
'-y+1/2, -x+1/2, -z+1'
'-x, -y, -z'
'x, y, -z'
'y, -x, -z'
'-y, x, -z'
'x, -y, z-1/2'
'-x, y, z-1/2'
'-y, -x, z-1/2'
'y, x, z-1/2'
'-x+1/2, -y+1/2, -z+1/2'
'x+1/2, y+1/2, -z+1/2'
'y+1/2, -x+1/2, -z+1/2'
'-y+1/2, x+1/2, -z+1/2'
'x+1/2, -y+1/2, z'
'-x+1/2, y+1/2, z'
'-y+1/2, -x+1/2, z'
'y+1/2, x+1/2, z'

loop_
_atom_site_label
_atom_site_type_symbol
_atom_site_fract_x
_atom_site_fract_y
_atom_site_fract_z
_atom_site_U_iso_or_equiv
_atom_site_adp_type
_atom_site_occupancy
_atom_site_symmetry_multiplicity
_atom_site_calc_flag
_atom_site_refinement_flags
_atom_site_disorder_assembly
_atom_site_disorder_group
Nb Nb 0.08182(10) 0.20813(9) 0.0000 0.0046(3) Uani 1 2 d S . .
Pd Pd 0.0000 0.5000 0.2500 0.0079(7) Uani 0.50 8 d SP . .
Ni Ni 0.0000 0.0000 0.2500 0.0042(10) Uani 0.776(14) 8 d SP . .
Sb Sb 0.15079(7) 0.65079(7) 0.0000 0.0120(3) Uani 1 4 d S . .

loop_
_atom_site_aniso_label
_atom_site_aniso_U_11
_atom_site_aniso_U_22
_atom_site_aniso_U_33
_atom_site_aniso_U_23
_atom_site_aniso_U_13
_atom_site_aniso_U_12
Nb 0.0022(4) 0.0036(5) 0.0081(5) 0.000 0.000 0.0003(3)
Pd 0.0090(10) 0.0090(10) 0.0058(16) 0.000 0.000 0.000
Ni 0.0031(13) 0.0031(13) 0.0064(18) 0.000 0.000 0.000
Sb 0.0036(3) 0.0036(3) 0.0289(7) 0.000 0.000 0.0009(4)

loop_
_atom_type_symbol
_atom_type_description
_atom_type_scat_dispersion_real
_atom_type_scat_dispersion_imag
_atom_type_scat_source
Ni Ni 0.3393 1.1124 'International Tables Vol C Tables 4.2.6.8 and 6.1.1.4'
Nb Nb -2.0727 0.6215 'International Tables Vol C Tables 4.2.6.8 and 6.1.1.4'
Pd Pd -0.9988 1.0072 'International Tables Vol C Tables 4.2.6.8 and 6.1.1.4'
Sb Sb -0.5866 1.5461 'International Tables Vol C Tables 4.2.6.8 and 6.1.1.4'

loop_
_geom_angle_atom_site_label_1
_geom_angle_atom_site_label_2
_geom_angle_atom_site_label_3
_geom_angle
_geom_angle_site_symmetry_1
_geom_angle_site_symmetry_3
_geom_angle_publ_flag
Ni Nb Ni 56.02(2) 17 . ?
Ni Nb Sb 98.62(3) 17 17_565 ?
Ni Nb Sb 98.62(3) . 17_565 ?
Ni Nb Sb 98.25(3) 17 3_655 ?
Ni Nb Sb 98.25(3) . 3_655 ?
Sb Nb Sb 160.87(4) 17_565 3_655 ?
Ni Nb Sb 151.25(3) 17 27_455 ?
Ni Nb Sb 95.322(10) . 27_455 ?
Sb Nb Sb 87.15(4) 17_565 27_455 ?
Sb Nb Sb 82.37(3) 3_655 27_455 ?
Ni Nb Sb 95.322(10) 17 27_454 ?
Ni Nb Sb 151.25(3) . 27_454 ?
Sb Nb Sb 87.15(4) 17_565 27_454 ?
Sb Nb Sb 82.37(3) 3_655 27_454 ?
Sb Nb Sb 113.15(3) 27_455 27_454 ?
Ni Nb Nb 55.250(15) 17 5_554 ?
Ni Nb Nb 101.77(3) . 5_554 ?
Sb Nb Nb 61.02(3) 17_565 5_554 ?
Sb Nb Nb 123.65(3) 3_655 5_554 ?
Sb Nb Nb 145.57(4) 27_455 5_554 ?
Sb Nb Nb 56.593(14) 27_454 5_554 ?
Ni Nb Nb 101.77(3) 17 5 ?
Ni Nb Nb 55.250(15) . 5 ?
Sb Nb Nb 61.02(3) 17_565 5 ?
Sb Nb Nb 123.65(3) 3_655 5 ?
Sb Nb Nb 56.593(14) 27_455 5 ?
Sb Nb Nb 145.57(4) 27_454 5 ?
Nb Nb Nb 110.96(6) 5_554 5 ?
Ni Nb Nb 144.036(17) 17 31 ?
Ni Nb Nb 144.036(17) . 31 ?
Sb Nb Nb 103.76(3) 17_565 31 ?
Sb Nb Nb 57.10(2) 3_655 31 ?
Sb Nb Nb 58.601(17) 27_455 31 ?
Sb Nb Nb 58.601(17) 27_454 31 ?
Nb Nb Nb 113.62(2) 5_554 31 ?
Nb Nb Nb 113.62(2) 5 31 ?
Ni Nb Nb 54.036(17) 17 7_554 ?
Ni Nb Nb 99.43(3) . 7_554 ?
Sb Nb Nb 125.67(3) 17_565 7_554 ?
Sb Nb Nb 59.73(3) 3_655 7_554 ?
Sb Nb Nb 140.79(4) 27_455 7_554 ?
Sb Nb Nb 55.94(2) 27_454 7_554 ?
Nb Nb Nb 65.27(2) 5_554 7_554 ?
Nb Nb Nb 154.091(8) 5 7_554 ?
Nb Nb Nb 90.0 31 7_554 ?
Ni Nb Nb 99.43(3) 17 7 ?
Ni Nb Nb 54.036(17) . 7 ?
Sb Nb Nb 125.67(3) 17_565 7 ?
Sb Nb Nb 59.73(3) 3_655 7 ?
Sb Nb Nb 55.94(2) 27_455 7 ?
Sb Nb Nb 140.79(4) 27_454 7 ?
Nb Nb Nb 154.091(8) 5_554 7 ?
Nb Nb Nb 65.27(2) 5 7 ?
Nb Nb Nb 90.0 31 7 ?
Nb Nb Nb 106.21(6) 7_554 7 ?
Ni Nb Nb 51.371(4) 17 3 ?
Ni Nb Nb 51.371(4) . 3 ?
Sb Nb Nb 54.78(4) 17_565 3 ?
Sb Nb Nb 144.36(3) 3_655 3 ?
Sb Nb Nb 114.80(3) 27_455 3 ?
Sb Nb Nb 114.80(3) 27_454 3 ?
Nb Nb Nb 58.70(3) 5_554 3 ?
Nb Nb Nb 58.70(3) 5 3 ?
Nb Nb Nb 158.54(2) 31 3 ?
Nb Nb Nb 102.689(7) 7_554 3 ?
Nb Nb Nb 102.689(7) 7 3 ?
Pd Pd Pd 180.0 17_566 17_565 ?
Pd Pd Sb 119.156(12) 17_566 17_565 ?
Pd Pd Sb 60.844(12) 17_565 17_565 ?
Pd Pd Sb 119.156(12) 17_566 . ?
Pd Pd Sb 60.844(12) 17_565 . ?
Sb Pd Sb 121.69(2) 17_565 . ?
Pd Pd Sb 60.844(12) 17_566 27_455 ?
Pd Pd Sb 119.156(12) 17_565 27_455 ?
Sb Pd Sb 103.730(11) 17_565 27_455 ?
Sb Pd Sb 103.730(11) . 27_455 ?
Pd Pd Sb 60.844(12) 17_566 11 ?
Pd Pd Sb 119.156(12) 17_565 11 ?
Sb Pd Sb 103.730(11) 17_565 11 ?
Sb Pd Sb 103.730(11) . 11 ?
Sb Pd Sb 121.69(2) 27_455 11 ?
Ni Ni Ni 180.0 17_556 17 ?
Ni Ni Nb 118.012(10) 17_556 17 ?
Ni Ni Nb 61.988(10) 17 17 ?
Ni Ni Nb 61.988(10) 17_556 7 ?
Ni Ni Nb 118.012(10) 17 7 ?
Nb Ni Nb 138.71(4) 17 7 ?
Ni Ni Nb 118.012(10) 17_556 3 ?
Ni Ni Nb 61.988(10) 17 3 ?
Nb Ni Nb 77.257(9) 17 3 ?
Nb Ni Nb 142.31(4) 7 3 ?
Ni Ni Nb 61.988(10) 17_556 5 ?
Ni Ni Nb 118.012(10) 17 5 ?
Nb Ni Nb 142.31(4) 17 5 ?
Nb Ni Nb 77.257(9) 7 5 ?
Nb Ni Nb 71.93(3) 3 5 ?
Ni Ni Nb 61.988(10) 17_556 23_556 ?
Ni Ni Nb 118.012(10) 17 23_556 ?
Nb Ni Nb 71.93(3) 17 23_556 ?
Nb Ni Nb 123.98(2) 7 23_556 ?
Nb Ni Nb 69.50(3) 3 23_556 ?
Nb Ni Nb 77.257(9) 5 23_556 ?
Ni Ni Nb 118.012(10) 17_556 . ?
Ni Ni Nb 61.988(10) 17 . ?
Nb Ni Nb 123.98(2) 17 . ?
Nb Ni Nb 71.93(3) 7 . ?
Nb Ni Nb 77.257(9) 3 . ?
Nb Ni Nb 69.50(3) 5 . ?
Nb Ni Nb 138.71(4) 23_556 . ?
Ni Ni Nb 118.012(10) 17_556 19 ?
Ni Ni Nb 61.988(10) 17 19 ?
Nb Ni Nb 77.257(9) 17 19 ?
Nb Ni Nb 69.50(3) 7 19 ?
Nb Ni Nb 123.98(2) 3 19 ?
Nb Ni Nb 138.71(4) 5 19 ?
Nb Ni Nb 142.31(4) 23_556 19 ?
Nb Ni Nb 77.257(9) . 19 ?
Ni Ni Nb 61.988(10) 17_556 21_556 ?
Ni Ni Nb 118.012(10) 17 21_556 ?
Nb Ni Nb 69.50(3) 17 21_556 ?
Nb Ni Nb 77.257(9) 7 21_556 ?
Nb Ni Nb 138.71(4) 3 21_556 ?
Nb Ni Nb 123.98(2) 5 21_556 ?
Nb Ni Nb 77.257(9) 23_556 21_556 ?
Nb Ni Nb 142.31(4) . 21_556 ?
Nb Ni Nb 71.93(3) 19 21_556 ?
Pd Sb Pd 58.31(2) 17_565 . ?
Pd Sb Nb 78.01(3) 17_565 17_565 ?
Pd Sb Nb 78.01(3) . 17_565 ?
Pd Sb Nb 78.01(3) 17_565 31 ?
Pd Sb Nb 78.01(3) . 31 ?
Nb Sb Nb 152.47(6) 17_565 31 ?
Pd Sb Nb 137.161(14) 17_565 19_565 ?
Pd Sb Nb 137.161(14) . 19_565 ?
Nb Sb Nb 70.87(4) 17_565 19_565 ?
Nb Sb Nb 136.66(3) 31 19_565 ?
Pd Sb Nb 137.161(14) 17_565 13_554 ?
Pd Sb Nb 137.161(14) . 13_554 ?
Nb Sb Nb 136.66(3) 17_565 13_554 ?
Nb Sb Nb 70.87(4) 31 13_554 ?
Nb Sb Nb 65.79(5) 19_565 13_554 ?
Pd Sb Nb 124.25(4) 17_565 11 ?
Pd Sb Nb 75.50(2) . 11 ?
Nb Sb Nb 123.269(15) 17_565 11 ?
Nb Sb Nb 62.39(2) 31 11 ?
Nb Sb Nb 97.63(3) 19_565 11 ?
Nb Sb Nb 64.33(3) 13_554 11 ?
Pd Sb Nb 124.25(4) 17_565 21_566 ?
Pd Sb Nb 75.50(2) . 21_566 ?
Nb Sb Nb 62.39(2) 17_565 21_566 ?
Nb Sb Nb 123.269(15) 31 21_566 ?
Nb Sb Nb 64.33(3) 19_565 21_566 ?
Nb Sb Nb 97.63(3) 13_554 21_566 ?
Nb Sb Nb 62.80(3) 11 21_566 ?
Pd Sb Nb 75.50(2) 17_565 21_565 ?
Pd Sb Nb 124.25(4) . 21_565 ?
Nb Sb Nb 62.39(2) 17_565 21_565 ?
Nb Sb Nb 123.269(15) 31 21_565 ?
Nb Sb Nb 64.33(3) 19_565 21_565 ?
Nb Sb Nb 97.63(3) 13_554 21_565 ?
Nb Sb Nb 159.40(6) 11 21_565 ?
Nb Sb Nb 113.15(3) 21_566 21_565 ?
Pd Sb Nb 75.50(2) 17_565 11_554 ?
Pd Sb Nb 124.25(4) . 11_554 ?
Nb Sb Nb 123.269(15) 17_565 11_554 ?
Nb Sb Nb 62.39(2) 31 11_554 ?
Nb Sb Nb 97.63(3) 19_565 11_554 ?
Nb Sb Nb 64.33(3) 13_554 11_554 ?
Nb Sb Nb 113.15(3) 11 11_554 ?
Nb Sb Nb 159.40(6) 21_566 11_554 ?
Nb Sb Nb 62.80(3) 21_565 11_554 ?

loop_
_geom_bond_atom_site_label_1
_geom_bond_atom_site_label_2
_geom_bond_distance
_geom_bond_site_symmetry_2
_geom_bond_publ_flag
Nb Ni 2.6429(9) 17 ?
Nb Ni 2.6429(9) . ?
Nb Sb 2.8384(10) 17_565 ?
Nb Sb 2.8531(13) 3_655 ?
Nb Sb 2.9744(6) 27_455 ?
Nb Sb 2.9744(6) 27_454 ?
Nb Nb 3.0129(12) 5_554 ?
Nb Nb 3.0129(12) 5 ?
Nb Nb 3.099(2) 31 ?
Nb Nb 3.1042(12) 7_554 ?
Nb Nb 3.1042(12) 7 ?
Nb Nb 3.2997(14) 3 ?
Pd Pd 2.48245(15) 17_566 ?
Pd Pd 2.48245(15) 17_565 ?
Pd Sb 2.5477(10) 17_565 ?
Pd Sb 2.5477(10) . ?
Pd Sb 2.5477(10) 27_455 ?
Pd Sb 2.5477(10) 11 ?
Ni Ni 2.48245(15) 17_556 ?
Ni Ni 2.48245(15) 17 ?
Ni Nb 2.6429(9) 17 ?
Ni Nb 2.6429(9) 7 ?
Ni Nb 2.6429(9) 3 ?
Ni Nb 2.6429(9) 5 ?
Ni Nb 2.6429(9) 23_556 ?
Ni Nb 2.6429(9) 19 ?
Ni Nb 2.6429(9) 21_556 ?
Sb Pd 2.5477(10) 17_565 ?
Sb Nb 2.8384(10) 17_565 ?
Sb Nb 2.8384(10) 31 ?
Sb Nb 2.8531(13) 19_565 ?
Sb Nb 2.8531(13) 13_554 ?
Sb Nb 2.9744(6) 11 ?
Sb Nb 2.9744(6) 21_566 ?
Sb Nb 2.9744(6) 21_565 ?
Sb Nb 2.9744(6) 11_554 ?
